data_7227544
loop_
_publ_author_name
'Yu, Fangfang'
'Wang, Mingliang'
'Sun, Hao'
'Shan, Yaqi'
'Du, Man'
'Khan, Arshad'
'Usman, Rabia'
'Zhang, Wei'
'Shan, Hongbin'
'Xu, Chunxiang'

_publ_section_title
;
 Tuning the solid-state fluorescence of chalcone crystals via molecular
 coplanarity and J-aggregate formation
;
_journal_issue 14
_journal_name_full 'RSC Adv.'
_journal_page_first 8491
_journal_paper_doi 10.1039/C6RA27458G
_journal_volume 7
_journal_year 2017
_chemical_formula_sum 'C23 H15 Cl O'
_chemical_formula_weight 342.80
_chemical_name_systematic ' 3-(9-anthryl)-1-(4-chloro) prop-2-en-1-one '
_space_group_crystal_system orthorhombic
_space_group_IT_number 29
_space_group_name_Hall 'P 2c -2ac'
_space_group_name_H-M_alt 'P c a 21'
_symmetry_space_group_name_Hall 'P 2c -2ac'
_symmetry_space_group_name_H-M 'P c a 21'
_atom_sites_solution_hydrogens geom
_audit_creation_method SHELXL-2014
_audit_update_record
;
2017-01-16 deposited with the CCDC.
2017-01-18 downloaded from the CCDC.
;
_cell_angle_alpha 90
_cell_angle_beta 90
_cell_angle_gamma 90
_cell_formula_units_Z 8
_cell_length_a 10.831(2)
_cell_length_b 10.431(2)
_cell_length_c 30.703(6)
_cell_measurement_reflns_used 25
_cell_measurement_temperature 293(2)
_cell_measurement_theta_max 13
_cell_measurement_theta_min 9
_cell_volume 3468.8(11)
_computing_structure_refinement 'SHELXL-2014 (Sheldrick, 2014)'
_diffrn_ambient_temperature 293(2)
_diffrn_measured_fraction_theta_full 1.000
_diffrn_measured_fraction_theta_max 0.999
_diffrn_measurement_device_type 'Nonius CAD4'
_diffrn_measurement_method \w/2\q
_diffrn_radiation_type MoK\a
_diffrn_radiation_wavelength 0.71073
_diffrn_reflns_av_R_equivalents 0.0334
_diffrn_reflns_av_unetI/netI 0.0646
_diffrn_reflns_Laue_measured_fraction_full 1.000
_diffrn_reflns_Laue_measured_fraction_max 0.999
_diffrn_reflns_number 4495
_diffrn_reflns_point_group_measured_fraction_full 0.708
_diffrn_reflns_point_group_measured_fraction_max 0.707
_diffrn_reflns_theta_full 25.242
_diffrn_reflns_theta_max 25.373
_diffrn_reflns_theta_min 1.326
_exptl_absorpt_coefficient_mu 0.227
_exptl_crystal_colour yellow
_exptl_crystal_density_diffrn 1.313
_exptl_crystal_description rodlike
_exptl_crystal_F_000 1424
_exptl_crystal_preparation ', Luminescent'
_exptl_crystal_recrystallization_method 'Re-crystallisation from solvent: ethanol'
_exptl_crystal_size_max 0.200
_exptl_crystal_size_mid 0.100
_exptl_crystal_size_min 0.100
_refine_diff_density_max 0.188
_refine_diff_density_min -0.175
_refine_diff_density_rms 0.040
_refine_ls_abs_structure_details
;
 Classical Flack method preferred over Parsons because s.u. lower.
;
_refine_ls_abs_structure_Flack 0.42(15)
_refine_ls_extinction_method none
_refine_ls_goodness_of_fit_ref 0.998
_refine_ls_hydrogen_treatment constr
_refine_ls_matrix_type full
_refine_ls_number_parameters 451
_refine_ls_number_reflns 4495
_refine_ls_number_restraints 1
_refine_ls_restrained_S_all 0.998
_refine_ls_R_factor_all 0.1141
_refine_ls_R_factor_gt 0.0551
_refine_ls_shift/su_max 0.000
_refine_ls_shift/su_mean 0.000
_refine_ls_structure_factor_coef Fsqd
_refine_ls_weighting_details 'w=1/[\s^2^(Fo^2^)+(0.0350P)^2^] where P=(Fo^2^+2Fc^2^)/3'
_refine_ls_weighting_scheme calc
_refine_ls_wR_factor_gt 0.0969
_refine_ls_wR_factor_ref 0.1132
_reflns_Friedel_coverage 0.386
_reflns_Friedel_fraction_full 0.404
_reflns_Friedel_fraction_max 0.402
_reflns_number_gt 2360
_reflns_number_total 4495
_reflns_threshold_expression 'I > 2\s(I)'
_cod_data_source_file c6ra27458g2.cif
_cod_data_source_block X
_cod_depositor_comments
;

2017-10-04
Z value and formula fixed to values more according to usual
chemical conventions.                 miguel
;
_cod_original_formula_sum 'C46 H30 Cl2 O2'
_cod_original_formula_weight 685.60
_cod_original_formula_units_Z 4
_cod_original_cell_volume 3468.8(12)
_cod_database_code 7227544
_shelx_space_group_comment
;
The symmetry employed for this shelxl refinement is uniquely defined
by the following loop, which should always be used as a source of
symmetry information in preference to the above space-group names.
They are only intended as comments.
;
_shelx_estimated_absorpt_t_min 0.956
_shelx_estimated_absorpt_t_max 0.978
_shelxl_version_number 2014-3

loop_
_space_group_symop_operation_xyz
'x, y, z'
'-x, -y, z+1/2'
'x+1/2, -y, z'
'-x+1/2, y, z+1/2'

loop_
_atom_site_label
_atom_site_type_symbol
_atom_site_fract_x
_atom_site_fract_y
_atom_site_fract_z
_atom_site_U_iso_or_equiv
_atom_site_adp_type
_atom_site_occupancy
_atom_site_site_symmetry_order
_atom_site_calc_flag
_atom_site_refinement_flags_posn
_atom_site_refinement_flags_adp
Cl1 Cl 1.1180(3) -0.0635(3) 0.28942(10) 0.0931(9) Uani 1 1 d . .
O1 O 0.8826(6) 0.5124(5) 0.2454(3) 0.072(2) Uani 1 1 d . .
C1 C 0.9449(6) 0.6534(7) 0.1618(3) 0.049(2) Uani 1 1 d . .
C2 C 0.8953(6) 0.7813(7) 0.1590(3) 0.051(2) Uani 1 1 d . .
C3 C 0.9479(7) 0.8878(8) 0.1798(3) 0.062(2) Uani 1 1 d . .
H3A H 1.0199 0.8764 0.1958 0.074 Uiso 1 1 calc R U
C4 C 0.8983(12) 1.0055(9) 0.1773(4) 0.077(4) Uani 1 1 d . .
H4A H 0.9360 1.0748 0.1910 0.092 Uiso 1 1 calc R U
C5 C 0.7890(9) 1.0222(9) 0.1539(4) 0.073(3) Uani 1 1 d . .
H5A H 0.7530 1.1031 0.1530 0.088 Uiso 1 1 calc R U
C6 C 0.7334(7) 0.9243(8) 0.1323(3) 0.067(3) Uani 1 1 d . .
H6A H 0.6616 0.9390 0.1164 0.080 Uiso 1 1 calc R U
C7 C 0.7851(6) 0.8001(7) 0.1340(3) 0.051(2) Uani 1 1 d . .
C8 C 0.7310(7) 0.6971(8) 0.1121(3) 0.060(2) Uani 1 1 d . .
H8A H 0.6600 0.7124 0.0959 0.072 Uiso 1 1 calc R U
C9 C 0.7775(7) 0.5733(8) 0.1132(3) 0.051(2) Uani 1 1 d . .
C10 C 0.7216(10) 0.4728(9) 0.0904(4) 0.066(3) Uani 1 1 d . .
H10A H 0.6509 0.4880 0.0741 0.079 Uiso 1 1 calc R U
C11 C 0.7698(9) 0.3549(9) 0.0922(3) 0.075(3) Uani 1 1 d . .
H11A H 0.7324 0.2883 0.0769 0.089 Uiso 1 1 calc R U
C12 C 0.8797(8) 0.3300(8) 0.1177(3) 0.065(2) Uani 1 1 d . .
H12A H 0.9114 0.2474 0.1195 0.078 Uiso 1 1 calc R U
C13 C 0.9363(7) 0.4283(8) 0.1390(3) 0.063(3) Uani 1 1 d . .
H13A H 1.0090 0.4127 0.1542 0.075 Uiso 1 1 calc R U
C14 C 0.8875(7) 0.5515(8) 0.1384(3) 0.052(2) Uani 1 1 d . .
C15 C 1.0601(7) 0.6368(7) 0.1867(3) 0.058(2) Uani 1 1 d . .
H15A H 1.1258 0.6892 0.1788 0.070 Uiso 1 1 calc R U
C16 C 1.0809(7) 0.5567(8) 0.2188(3) 0.058(2) Uani 1 1 d . .
H16A H 1.1606 0.5521 0.2300 0.070 Uiso 1 1 calc R U
C17 C 0.9877(8) 0.4752(8) 0.2378(3) 0.052(3) Uani 1 1 d . .
C18 C 1.0225(6) 0.3421(7) 0.2518(3) 0.053(2) Uani 1 1 d . .
C19 C 0.9417(7) 0.2678(8) 0.2760(3) 0.069(3) Uani 1 1 d . .
H19A H 0.8663 0.3024 0.2845 0.083 Uiso 1 1 calc R U
C20 C 0.9703(7) 0.1437(9) 0.2879(3) 0.076(2) Uani 1 1 d . .
H20A H 0.9153 0.0959 0.3045 0.092 Uiso 1 1 calc R U
C21 C 1.0806(8) 0.0914(8) 0.2748(3) 0.061(3) Uani 1 1 d . .
C22 C 1.1620(7) 0.1664(8) 0.2506(3) 0.065(3) Uani 1 1 d . .
H22A H 1.2374 0.1324 0.2419 0.078 Uiso 1 1 calc R U
C23 C 1.1327(7) 0.2870(8) 0.2397(3) 0.069(3) Uani 1 1 d . .
H23A H 1.1885 0.3348 0.2234 0.083 Uiso 1 1 calc R U
Cl2 Cl 0.1361(3) 1.5577(3) 0.34201(10) 0.0944(10) Uani 1 1 d . .
O2 O 0.3786(6) 0.9821(5) 0.3847(3) 0.074(2) Uani 1 1 d . .
C24 C 0.3079(6) 0.8340(7) 0.4693(3) 0.0460(19) Uani 1 1 d . .
C25 C 0.3604(6) 0.7129(7) 0.4728(3) 0.0495(19) Uani 1 1 d . .
C26 C 0.3124(7) 0.6022(8) 0.4501(3) 0.067(3) Uani 1 1 d . .
H26A H 0.2423 0.6109 0.4329 0.081 Uiso 1 1 calc R U
C27 C 0.3664(10) 0.4882(7) 0.4534(5) 0.069(4) Uani 1 1 d . .
H27A H 0.3318 0.4187 0.4389 0.083 Uiso 1 1 calc R U
C28 C 0.4750(10) 0.4696(8) 0.4783(4) 0.079(4) Uani 1 1 d . .
H28A H 0.5132 0.3898 0.4788 0.095 Uiso 1 1 calc R U
C29 C 0.5230(7) 0.5685(7) 0.5013(3) 0.073(3) Uani 1 1 d . .
H29A H 0.5920 0.5545 0.5187 0.087 Uiso 1 1 calc R U
C30 C 0.4707(6) 0.6926(7) 0.4995(3) 0.058(2) Uani 1 1 d . .
C31 C 0.5194(7) 0.7964(8) 0.5209(3) 0.057(2) Uani 1 1 d . .
H31A H 0.5880 0.7851 0.5387 0.068 Uiso 1 1 calc R U
C32 C 0.4690(7) 0.9172(8) 0.5166(3) 0.054(2) Uani 1 1 d . .
C33 C 0.5231(9) 1.0264(10) 0.5368(4) 0.068(3) Uani 1 1 d . .
H33A H 0.5931 1.0140 0.5538 0.082 Uiso 1 1 calc R U
C34 C 0.4790(8) 1.1472(10) 0.5327(3) 0.069(3) Uani 1 1 d . .
H34A H 0.5209 1.2164 0.5448 0.083 Uiso 1 1 calc R U
C35 C 0.3669(8) 1.1654(8) 0.5095(3) 0.068(2) Uani 1 1 d . .
H35A H 0.3323 1.2469 0.5077 0.081 Uiso 1 1 calc R U
C36 C 0.3114(7) 1.0676(7) 0.4902(3) 0.051(2) Uani 1 1 d . .
H36A H 0.2380 1.0835 0.4754 0.061 Uiso 1 1 calc R U
C37 C 0.3587(6) 0.9347(8) 0.4908(3) 0.042(2) Uani 1 1 d . .
C38 C 0.1956(6) 0.8504(7) 0.4422(3) 0.054(2) Uani 1 1 d . .
H38A H 0.1295 0.7969 0.4489 0.065 Uiso 1 1 calc R U
C39 C 0.1778(6) 0.9334(7) 0.4092(3) 0.057(2) Uani 1 1 d . .
H39A H 0.0989 0.9378 0.3973 0.068 Uiso 1 1 calc R U
C40 C 0.2751(9) 1.0197(8) 0.3900(4) 0.057(3) Uani 1 1 d . .
C41 C 0.2359(6) 1.1529(7) 0.3788(3) 0.052(2) Uani 1 1 d . .
C42 C 0.3155(6) 1.2296(7) 0.3547(3) 0.064(2) Uani 1 1 d . .
H42A H 0.3914 1.1967 0.3460 0.076 Uiso 1 1 calc R U
C43 C 0.2849(8) 1.3525(8) 0.3436(3) 0.078(3) Uani 1 1 d . .
H43A H 0.3380 1.4024 0.3269 0.094 Uiso 1 1 calc R U
C44 C 0.1730(9) 1.4005(8) 0.3577(3) 0.063(3) Uani 1 1 d . .
C45 C 0.0942(7) 1.3322(8) 0.3805(3) 0.067(3) Uani 1 1 d . .
H45A H 0.0189 1.3670 0.3890 0.081 Uiso 1 1 calc R U
C46 C 0.1250(6) 1.2076(8) 0.3917(3) 0.062(2) Uani 1 1 d . .
H46A H 0.0700 1.1594 0.4082 0.074 Uiso 1 1 calc R U

loop_
_atom_site_aniso_label
_atom_site_aniso_U_11
_atom_site_aniso_U_22
_atom_site_aniso_U_33
_atom_site_aniso_U_23
_atom_site_aniso_U_13
_atom_site_aniso_U_12
Cl1 0.111(2) 0.0812(18) 0.087(2) 0.010(2) -0.0077(19) 0.0119(17)
O1 0.061(5) 0.100(5) 0.055(5) 0.014(3) 0.016(4) 0.018(3)
C1 0.035(3) 0.067(5) 0.046(5) 0.009(5) 0.005(4) -0.001(4)
C2 0.044(4) 0.056(5) 0.054(6) 0.007(4) 0.010(4) 0.001(4)
C3 0.059(5) 0.060(5) 0.067(7) -0.007(5) 0.004(5) -0.008(4)
C4 0.082(7) 0.089(8) 0.060(9) -0.006(6) 0.015(7) -0.011(5)
C5 0.065(6) 0.070(6) 0.085(9) 0.029(6) 0.005(6) 0.003(5)
C6 0.046(5) 0.085(7) 0.070(7) 0.011(6) -0.004(5) 0.006(5)
C7 0.045(4) 0.058(5) 0.051(6) 0.019(5) 0.005(4) 0.010(4)
C8 0.038(4) 0.084(6) 0.058(7) 0.022(5) 0.001(4) -0.010(4)
C9 0.048(5) 0.056(5) 0.050(6) 0.018(5) 0.007(4) 0.004(4)
C10 0.079(8) 0.068(5) 0.051(7) -0.016(5) -0.002(6) -0.031(5)
C11 0.086(7) 0.070(6) 0.068(7) -0.017(6) 0.008(6) -0.024(6)
C12 0.076(6) 0.069(6) 0.050(6) 0.004(5) 0.011(5) -0.008(5)
C13 0.055(5) 0.076(6) 0.056(7) 0.000(6) 0.001(5) -0.007(5)
C14 0.047(5) 0.059(5) 0.052(6) -0.004(5) 0.013(5) -0.009(4)
C15 0.049(4) 0.072(5) 0.053(6) -0.003(5) -0.004(4) -0.003(4)
C16 0.040(4) 0.073(6) 0.063(7) -0.008(5) -0.007(4) 0.005(4)
C17 0.040(5) 0.062(5) 0.055(6) -0.034(5) -0.018(5) 0.019(4)
C18 0.040(4) 0.075(5) 0.044(5) -0.007(5) -0.002(4) 0.007(4)
C19 0.055(5) 0.090(6) 0.064(7) 0.000(5) 0.008(5) 0.011(5)
C20 0.079(6) 0.097(7) 0.054(6) 0.006(6) 0.014(6) -0.003(6)
C21 0.055(5) 0.072(6) 0.057(7) -0.011(5) -0.012(5) 0.003(5)
C22 0.056(5) 0.066(6) 0.071(7) -0.006(5) 0.003(5) -0.005(5)
C23 0.055(5) 0.071(6) 0.081(8) 0.010(6) 0.010(5) 0.006(4)
Cl2 0.110(2) 0.0744(18) 0.099(3) 0.015(2) -0.012(2) 0.0058(16)
O2 0.043(4) 0.084(4) 0.096(7) 0.001(4) 0.004(4) 0.019(3)
C24 0.040(4) 0.053(5) 0.045(5) -0.002(4) -0.003(4) -0.006(4)
C25 0.048(4) 0.050(5) 0.050(5) 0.006(4) 0.004(4) 0.000(4)
C26 0.060(5) 0.065(5) 0.077(7) 0.008(5) -0.001(5) -0.003(4)
C27 0.056(6) 0.042(5) 0.110(11) 0.005(5) -0.014(7) 0.000(4)
C28 0.084(7) 0.046(5) 0.108(11) -0.005(7) 0.028(7) 0.018(5)
C29 0.066(5) 0.056(5) 0.096(8) 0.035(6) 0.007(5) 0.024(5)
C30 0.048(4) 0.064(5) 0.062(6) 0.016(5) 0.004(4) 0.004(4)
C31 0.056(5) 0.066(5) 0.047(6) 0.006(5) -0.017(4) 0.000(4)
C32 0.048(5) 0.075(6) 0.040(6) -0.016(5) 0.000(4) -0.017(5)
C33 0.047(6) 0.097(7) 0.061(8) 0.006(6) -0.016(5) 0.007(5)
C34 0.053(5) 0.094(8) 0.059(7) -0.016(6) -0.002(5) -0.015(5)
C35 0.075(6) 0.057(5) 0.070(7) -0.017(5) 0.019(6) -0.005(5)
C36 0.048(4) 0.055(5) 0.050(6) -0.009(5) -0.003(4) 0.007(4)
C37 0.036(4) 0.054(5) 0.036(5) 0.001(4) -0.008(4) -0.002(4)
C38 0.041(4) 0.045(4) 0.075(7) 0.006(5) -0.002(4) 0.000(3)
C39 0.042(4) 0.052(5) 0.077(7) -0.020(5) -0.014(5) -0.005(4)
C40 0.058(6) 0.070(6) 0.042(6) 0.014(5) 0.013(5) -0.011(5)
C41 0.041(4) 0.066(5) 0.050(6) -0.001(5) -0.007(4) -0.008(4)
C42 0.042(4) 0.083(6) 0.066(7) 0.019(5) 0.006(4) 0.000(4)
C43 0.074(6) 0.077(6) 0.083(7) 0.035(6) -0.007(6) -0.013(5)
C44 0.075(6) 0.063(5) 0.050(7) 0.007(5) -0.008(5) 0.007(5)
C45 0.049(4) 0.076(6) 0.077(8) 0.001(6) 0.002(5) 0.013(5)
C46 0.048(4) 0.074(6) 0.064(7) 0.005(5) 0.010(5) 0.005(4)

loop_
_atom_type_symbol
_atom_type_description
_atom_type_scat_dispersion_real
_atom_type_scat_dispersion_imag
_atom_type_scat_source
C C 0.0033 0.0016 'International Tables Vol C Tables 4.2.6.8 and 6.1.1.4'
H H 0.0000 0.0000 'International Tables Vol C Tables 4.2.6.8 and 6.1.1.4'
O O 0.0106 0.0060 'International Tables Vol C Tables 4.2.6.8 and 6.1.1.4'
Cl Cl 0.1484 0.1585 'International Tables Vol C Tables 4.2.6.8 and 6.1.1.4'

loop_
_geom_angle_atom_site_label_1
_geom_angle_atom_site_label_2
_geom_angle_atom_site_label_3
_geom_angle
C14 C1 C2 119.9(7)
C14 C1 C15 122.9(7)
C2 C1 C15 117.1(7)
C3 C2 C7 118.3(7)
C3 C2 C1 123.7(7)
C7 C2 C1 118.0(7)
C4 C3 C2 122.4(9)
C4 C3 H3A 118.8
C2 C3 H3A 118.8
C3 C4 C5 118.8(10)
C3 C4 H4A 120.6
C5 C4 H4A 120.6
C6 C5 C4 122.3(9)
C6 C5 H5A 118.9
C4 C5 H5A 118.9
C5 C6 C7 119.7(8)
C5 C6 H6A 120.2
C7 C6 H6A 120.2
C8 C7 C6 121.4(8)
C8 C7 C2 120.2(7)
C6 C7 C2 118.4(7)
C9 C8 C7 123.5(8)
C9 C8 H8A 118.2
C7 C8 H8A 118.2
C8 C9 C10 122.0(9)
C8 C9 C14 117.5(8)
C10 C9 C14 120.6(8)
C11 C10 C9 120.1(10)
C11 C10 H10A 119.9
C9 C10 H10A 119.9
C10 C11 C12 120.4(9)
C10 C11 H11A 119.8
C12 C11 H11A 119.8
C13 C12 C11 119.7(8)
C13 C12 H12A 120.2
C11 C12 H12A 120.2
C12 C13 C14 121.3(8)
C12 C13 H13A 119.4
C14 C13 H13A 119.4
C13 C14 C1 121.2(8)
C13 C14 C9 117.9(8)
C1 C14 C9 120.9(8)
C16 C15 C1 127.6(7)
C16 C15 H15A 116.2
C1 C15 H15A 116.2
C15 C16 C17 124.0(8)
C15 C16 H16A 118.0
C17 C16 H16A 118.0
O1 C17 C16 122.7(8)
O1 C17 C18 118.2(9)
C16 C17 C18 119.0(7)
C23 C18 C19 117.3(8)
C23 C18 C17 121.8(8)
C19 C18 C17 120.8(7)
C20 C19 C18 121.6(7)
C20 C19 H19A 119.2
C18 C19 H19A 119.2
C21 C20 C19 119.4(8)
C21 C20 H20A 120.3
C19 C20 H20A 120.3
C20 C21 C22 118.8(8)
C20 C21 Cl1 120.1(8)
C22 C21 Cl1 121.1(7)
C23 C22 C21 120.7(8)
C23 C22 H22A 119.6
C21 C22 H22A 119.6
C22 C23 C18 122.0(8)
C22 C23 H23A 119.0
C18 C23 H23A 119.0
C37 C24 C25 120.0(7)
C37 C24 C38 121.1(7)
C25 C24 C38 118.9(7)
C24 C25 C26 122.9(7)
C24 C25 C30 120.6(7)
C26 C25 C30 116.6(7)
C27 C26 C25 121.4(9)
C27 C26 H26A 119.3
C25 C26 H26A 119.3
C26 C27 C28 121.9(10)
C26 C27 H27A 119.0
C28 C27 H27A 119.0
C29 C28 C27 119.7(9)
C29 C28 H28A 120.1
C27 C28 H28A 120.1
C28 C29 C30 121.6(9)
C28 C29 H29A 119.2
C30 C29 H29A 119.2
C31 C30 C29 123.4(8)
C31 C30 C25 117.9(7)
C29 C30 C25 118.8(8)
C30 C31 C32 121.6(7)
C30 C31 H31A 119.2
C32 C31 H31A 119.2
C31 C32 C33 121.8(8)
C31 C32 C37 119.7(8)
C33 C32 C37 118.5(8)
C34 C33 C32 124.1(9)
C34 C33 H33A 118.0
C32 C33 H33A 118.0
C33 C34 C35 118.2(9)
C33 C34 H34A 120.9
C35 C34 H34A 120.9
C36 C35 C34 120.6(8)
C36 C35 H35A 119.7
C34 C35 H35A 119.7
C35 C36 C37 124.1(8)
C35 C36 H36A 118.0
C37 C36 H36A 118.0
C24 C37 C32 120.3(7)
C24 C37 C36 125.4(7)
C32 C37 C36 114.4(7)
C39 C38 C24 127.8(7)
C39 C38 H38A 116.1
C24 C38 H38A 116.1
C38 C39 C40 125.4(7)
C38 C39 H39A 117.3
C40 C39 H39A 117.3
O2 C40 C41 122.6(8)
O2 C40 C39 120.8(8)
C41 C40 C39 116.6(7)
C46 C41 C42 116.9(7)
C46 C41 C40 124.3(8)
C42 C41 C40 118.8(7)
C43 C42 C41 121.5(7)
C43 C42 H42A 119.2
C41 C42 H42A 119.2
C42 C43 C44 118.3(8)
C42 C43 H43A 120.9
C44 C43 H43A 120.9
C45 C44 C43 122.7(8)
C45 C44 Cl2 120.3(7)
C43 C44 Cl2 116.9(7)
C44 C45 C46 119.0(8)
C44 C45 H45A 120.5
C46 C45 H45A 120.5
C45 C46 C41 121.6(8)
C45 C46 H46A 119.2
C41 C46 H46A 119.2

loop_
_geom_bond_atom_site_label_1
_geom_bond_atom_site_label_2
_geom_bond_distance
Cl1 C21 1.724(9)
O1 C17 1.225(10)
C1 C14 1.426(11)
C1 C2 1.440(9)
C1 C15 1.475(9)
C2 C3 1.402(9)
C2 C7 1.432(9)
C3 C4 1.343(10)
C3 H3A 0.9300
C4 C5 1.397(15)
C4 H4A 0.9300
C5 C6 1.358(12)
C5 H5A 0.9300
C6 C7 1.413(9)
C6 H6A 0.9300
C7 C8 1.397(10)
C8 C9 1.386(9)
C8 H8A 0.9300
C9 C10 1.397(11)
C9 C14 1.439(11)
C10 C11 1.337(11)
C10 H10A 0.9300
C11 C12 1.449(12)
C11 H11A 0.9300
C12 C13 1.361(10)
C12 H12A 0.9300
C13 C14 1.389(12)
C13 H13A 0.9300
C15 C16 1.311(11)
C15 H15A 0.9300
C16 C17 1.443(12)
C16 H16A 0.9300
C17 C18 1.501(11)
C18 C23 1.376(9)
C18 C19 1.386(10)
C19 C20 1.380(9)
C19 H19A 0.9300
C20 C21 1.373(10)
C20 H20A 0.9300
C21 C22 1.394(12)
C22 C23 1.339(10)
C22 H22A 0.9300
C23 H23A 0.9300
Cl2 C44 1.756(8)
O2 C40 1.199(11)
C24 C37 1.357(9)
C24 C25 1.389(9)
C24 C38 1.483(9)
C25 C26 1.445(10)
C25 C30 1.464(9)
C26 C27 1.328(10)
C26 H26A 0.9300
C27 C28 1.416(16)
C27 H27A 0.9300
C28 C29 1.355(13)
C28 H28A 0.9300
C29 C30 1.413(9)
C29 H29A 0.9300
C30 C31 1.371(10)
C31 C32 1.379(10)
C31 H31A 0.9300
C32 C33 1.423(12)
C32 C37 1.444(10)
C33 C34 1.354(12)
C33 H33A 0.9300
C34 C35 1.422(11)
C34 H34A 0.9300
C35 C36 1.323(10)
C35 H35A 0.9300
C36 C37 1.479(11)
C36 H36A 0.9300
C38 C39 1.347(11)
C38 H38A 0.9300
C39 C40 1.507(11)
C39 H39A 0.9300
C40 C41 1.493(10)
C41 C46 1.387(9)
C41 C42 1.389(9)
C42 C43 1.367(9)
C42 H42A 0.9300
C43 C44 1.381(11)
C43 H43A 0.9300
C44 C45 1.314(11)
C45 C46 1.385(10)
C45 H45A 0.9300
C46 H46A 0.9300

loop_
_geom_torsion_atom_site_label_1
_geom_torsion_atom_site_label_2
_geom_torsion_atom_site_label_3
_geom_torsion_atom_site_label_4
_geom_torsion
C14 C1 C2 C3 -178.0(8)
C15 C1 C2 C3 -2.3(10)
C14 C1 C2 C7 2.8(10)
C15 C1 C2 C7 178.5(7)
C7 C2 C3 C4 0.6(12)
C1 C2 C3 C4 -178.7(9)
C2 C3 C4 C5 1.1(16)
C3 C4 C5 C6 -2.2(18)
C4 C5 C6 C7 1.4(16)
C5 C6 C7 C8 -179.6(9)
C5 C6 C7 C2 0.4(12)
C3 C2 C7 C8 178.7(7)
C1 C2 C7 C8 -2.0(10)
C3 C2 C7 C6 -1.3(10)
C1 C2 C7 C6 178.0(7)
C6 C7 C8 C9 -179.3(8)
C2 C7 C8 C9 0.7(12)
C7 C8 C9 C10 -179.4(9)
C7 C8 C9 C14 0.0(12)
C8 C9 C10 C11 179.7(10)
C14 C9 C10 C11 0.4(15)
C9 C10 C11 C12 0.3(16)
C10 C11 C12 C13 -2.0(15)
C11 C12 C13 C14 3.1(13)
C12 C13 C14 C1 178.1(9)
C12 C13 C14 C9 -2.4(12)
C2 C1 C14 C13 177.3(7)
C15 C1 C14 C13 1.8(12)
C2 C1 C14 C9 -2.2(12)
C15 C1 C14 C9 -177.7(7)
C8 C9 C14 C13 -178.7(8)
C10 C9 C14 C13 0.7(12)
C8 C9 C14 C1 0.8(11)
C10 C9 C14 C1 -179.8(9)
C14 C1 C15 C16 -57.9(13)
C2 C1 C15 C16 126.5(9)
C1 C15 C16 C17 -5.0(14)
C15 C16 C17 O1 -41.7(15)
C15 C16 C17 C18 142.6(9)
O1 C17 C18 C23 171.5(9)
C16 C17 C18 C23 -12.6(13)
O1 C17 C18 C19 -5.7(13)
C16 C17 C18 C19 170.2(8)
C23 C18 C19 C20 0.5(13)
C17 C18 C19 C20 177.7(8)
C18 C19 C20 C21 -1.1(13)
C19 C20 C21 C22 1.2(13)
C19 C20 C21 Cl1 179.9(7)
C20 C21 C22 C23 -0.8(14)
Cl1 C21 C22 C23 -179.5(8)
C21 C22 C23 C18 0.2(15)
C19 C18 C23 C22 0.0(14)
C17 C18 C23 C22 -177.3(9)
C37 C24 C25 C26 -178.8(8)
C38 C24 C25 C26 1.8(11)
C37 C24 C25 C30 0.0(11)
C38 C24 C25 C30 -179.4(7)
C24 C25 C26 C27 178.5(9)
C30 C25 C26 C27 -0.3(12)
C25 C26 C27 C28 -1.5(17)
C26 C27 C28 C29 3.3(19)
C27 C28 C29 C30 -3.1(16)
C28 C29 C30 C31 -177.2(9)
C28 C29 C30 C25 1.3(13)
C24 C25 C30 C31 0.2(11)
C26 C25 C30 C31 179.1(7)
C24 C25 C30 C29 -178.5(8)
C26 C25 C30 C29 0.4(11)
C29 C30 C31 C32 176.7(8)
C25 C30 C31 C32 -1.8(12)
C30 C31 C32 C33 -176.6(9)
C30 C31 C32 C37 3.2(12)
C31 C32 C33 C34 178.4(10)
C37 C32 C33 C34 -1.4(15)
C32 C33 C34 C35 4.7(16)
C33 C34 C35 C36 -3.8(14)
C34 C35 C36 C37 -0.3(13)
C25 C24 C37 C32 1.4(11)
C38 C24 C37 C32 -179.2(7)
C25 C24 C37 C36 -179.4(7)
C38 C24 C37 C36 0.1(12)
C31 C32 C37 C24 -3.0(12)
C33 C32 C37 C24 176.8(8)
C31 C32 C37 C36 177.7(7)
C33 C32 C37 C36 -2.6(11)
C35 C36 C37 C24 -175.9(9)
C35 C36 C37 C32 3.4(11)
C37 C24 C38 C39 54.8(12)
C25 C24 C38 C39 -125.8(9)
C24 C38 C39 C40 6.3(14)
C38 C39 C40 O2 39.7(16)
C38 C39 C40 C41 -139.3(9)
O2 C40 C41 C46 -167.4(10)
C39 C40 C41 C46 11.6(14)
O2 C40 C41 C42 11.1(16)
C39 C40 C41 C42 -169.9(8)
C46 C41 C42 C43 -1.2(12)
C40 C41 C42 C43 -179.9(9)
C41 C42 C43 C44 1.5(13)
C42 C43 C44 C45 -1.5(15)
C42 C43 C44 Cl2 -179.0(6)
C43 C44 C45 C46 1.3(15)
Cl2 C44 C45 C46 178.7(7)
C44 C45 C46 C41 -1.0(14)
C42 C41 C46 C45 0.9(13)
C40 C41 C46 C45 179.5(9)
